data_1518499
loop_
_publ_author_name
'Gra\&sl, C.'
'Bodensteiner, M.'
'Zabel, M.'
'Scheer, M.'

_publ_section_title
;
 Synthesis of arsenic-rich Asnligand complexes from yellow arsenic
;
_journal_issue 2
_journal_name_full 'Chem. Sci.'
_journal_page_first 1379
_journal_paper_doi 10.1039/C4SC03543G
_journal_volume 6
_journal_year 2015
_chemical_formula_moiety 'C68 H116 As10 Co4, 4(C H2 Cl2)'
_chemical_formula_sum 'C72 H124 As10 Cl8 Co4'
_chemical_formula_weight 2258.22
_space_group_crystal_system triclinic
_space_group_IT_number 2
_space_group_name_Hall '-P 1'
_space_group_name_H-M_alt 'P -1'
_symmetry_space_group_name_Hall '-P 1'
_symmetry_space_group_name_H-M 'P -1'
_atom_sites_solution_hydrogens geom
_atom_sites_solution_primary direct
_audit_creation_date 2014-10-08
_audit_creation_method
;
Olex2 1.2-beta
(compiled 2014.09.19 svn.r3010 for OlexSys, GUI svn.r4874)
;
_audit_update_record
;
2014-10-10 deposited with the CCDC.
2014-12-05 downloaded from the CCDC.
;
_cell_angle_alpha 62.971(6)
_cell_angle_beta 69.895(6)
_cell_angle_gamma 61.292(6)
_cell_formula_units_Z 1
_cell_length_a 13.7956(8)
_cell_length_b 14.0892(8)
_cell_length_c 15.0382(10)
_cell_measurement_temperature 123(2)
_cell_volume 2254.0(3)
_computing_molecular_graphics 'Olex2 (Dolomanov et al., 2009)'
_computing_publication_material 'Olex2 (Dolomanov et al., 2009)'
_computing_structure_refinement 'ShelXL (Sheldrick, 2008)'
_computing_structure_solution 'SIR97 (Burla et al., 2007)'
_diffrn_ambient_temperature 123(1)
_diffrn_measured_fraction_theta_full 0.772
_diffrn_measured_fraction_theta_max 0.863
_diffrn_measurement_device_type 'Oxford Diffraction Gemini Ultra'
_diffrn_measurement_method 'phi and omega scans'
_diffrn_radiation_monochromator graphite
_diffrn_radiation_type CuK\a
_diffrn_radiation_wavelength 1.54184
_diffrn_reflns_av_R_equivalents 0.0672
_diffrn_reflns_av_unetI/netI 0.0879
_diffrn_reflns_Laue_measured_fraction_full 0.772
_diffrn_reflns_Laue_measured_fraction_max 0.863
_diffrn_reflns_limit_h_max 15
_diffrn_reflns_limit_h_min -15
_diffrn_reflns_limit_k_max 15
_diffrn_reflns_limit_k_min -14
_diffrn_reflns_limit_l_max 17
_diffrn_reflns_limit_l_min -13
_diffrn_reflns_number 11135
_diffrn_reflns_point_group_measured_fraction_full 0.772
_diffrn_reflns_point_group_measured_fraction_max 0.863
_diffrn_reflns_theta_full 66.500
_diffrn_reflns_theta_max 62.116
_diffrn_reflns_theta_min 3.343
_exptl_absorpt_coefficient_mu 12.199
_exptl_absorpt_correction_T_max 0.652
_exptl_absorpt_correction_T_min 0.266
_exptl_absorpt_correction_type multi-scan
_exptl_absorpt_process_details
;
CrysAlis RED, Oxford Diffraction Ltd.,
Version 1.171.32.30 (release 18-06-2008 CrysAlis171 .NET)
(compiled Jun 18 2008,17:52:12)
Empirical absorption correction using spherical harmonics,
 implemented in SCALE3 ABSPACK scaling algorithm.
;
_exptl_crystal_colour black
_exptl_crystal_colour_primary black
_exptl_crystal_density_diffrn 1.664
_exptl_crystal_description block
_exptl_crystal_F_000 1130
_exptl_crystal_recrystallization_method
'The material was recrystallised from a saturated DCM solution at -25 degree celsius.'
_exptl_crystal_size_max 0.15
_exptl_crystal_size_mid 0.1
_exptl_crystal_size_min 0.035
_refine_diff_density_max 0.970
_refine_diff_density_min -1.023
_refine_diff_density_rms 0.178
_refine_ls_extinction_method none
_refine_ls_goodness_of_fit_ref 1.108
_refine_ls_hydrogen_treatment constr
_refine_ls_matrix_type full
_refine_ls_number_parameters 452
_refine_ls_number_reflns 6133
_refine_ls_number_restraints 231
_refine_ls_restrained_S_all 1.092
_refine_ls_R_factor_all 0.1088
_refine_ls_R_factor_gt 0.0787
_refine_ls_shift/su_max 0.000
_refine_ls_shift/su_mean 0.000
_refine_ls_structure_factor_coef Fsqd
_refine_ls_weighting_details 'w=1/[\s^2^(Fo^2^)+(0.0232P)^2^+59.9927P] where P=(Fo^2^+2Fc^2^)/3'
_refine_ls_weighting_scheme calc
_refine_ls_wR_factor_gt 0.1658
_refine_ls_wR_factor_ref 0.1770
_reflns_Friedel_coverage 0.000
_reflns_number_gt 4426
_reflns_number_total 6133
_reflns_threshold_expression 'I > 2\s(I)'
_cod_data_source_file c4sc03543g1.cif
_cod_data_source_block cg37_2_sq
_cod_depositor_comments 'Adding full bibliography for 1518346--1518500.cif.'
_cod_database_code 1518499
_shelxl_version_number 2014/6
_shelx_space_group_comment
;
The symmetry employed for this shelxl refinement is uniquely defined
by the following loop, which should always be used as a source of
symmetry information in preference to the above space-group names.
They are only intended as comments.
;
_olex2_refinement_description
;
1. Fixed Uiso
 At 1.2 times of:
  All C(H) groups, All C(H,H) groups, All C(H,H,H,H) groups
 At 1.5 times of:
  All C(H,H,H) groups
2. Restrained distances
 Cl4B-C35 = Cl4A-C35 = Cl3-C35
 1.7 with sigma of 0.01
3. Uiso/Uaniso restraints and constraints
C20 \\sim C21 \\sim C1 \\sim C18 \\sim C30 \\sim C19 \\sim C26 \\sim C3 \\sim
C24 \\sim C33 \\sim C4 \\sim C6 \\sim C12 \\sim C23 \\sim C29 \\sim C28 \\sim
C27 \\sim C34 \\sim C31 \\sim C32 \\sim C9 \\sim C22 \\sim C7 \\sim C25 \\sim
C11 \\sim C2 \\sim C10 \\sim C5 \\sim C8 \\sim C15 \\sim C13 \\sim C17 \\sim
C14 \\sim C16: within 2A with sigma of 0.01 and sigma for terminal atoms of 0.01
Cl4A \\sim C35 \\sim Cl3 \\sim Cl3 \\sim Cl4A \\sim C35 \\sim Cl4B: within 2A
with sigma of 0.01 and sigma for terminal atoms of 0.01
4. Others
 Sof(H35C)=Sof(H35D)=Sof(Cl4B)=1-FVAR(1)
 Sof(Cl4A)=Sof(H35A)=Sof(H35B)=FVAR(1)
5.a Secondary CH2 refined with riding coordinates:
 C36(H36A,H36B), C35(H35A,H35B), C35(H35C,H35D)
5.b Aromatic/amide H refined with riding coordinates:
 C21(H21), C1(H1), C18(H18), C4(H4)
5.c Idealised Me refined as rotating group:
 C30(H30A,H30B,H30C), C26(H26A,H26B,H26C), C24(H24A,H24B,H24C), C33(H33A,H33B,
 H33C), C12(H12A,H12B,H12C), C29(H29A,H29B,H29C), C28(H28A,H28B,H28C), C34(H34A,
 H34B,H34C), C32(H32A,H32B,H32C), C9(H9A,H9B,H9C), C7(H7A,H7B,H7C), C25(H25A,
 H25B,H25C), C11(H11A,H11B,H11C), C8(H8A,H8B,H8C), C15(H15A,H15B,H15C),
 C13(H13A,H13B,H13C), C17(H17A,H17B,H17C), C16(H16A,H16B,H16C)
;
_olex2_diffrn_ambient_temperature_device 'Oxford Cryosystems'
_olex2_exptl_crystal_mounting_method 'The crystal was mounted on a MITIGEN holder oil'
_olex2_submission_special_instructions 'No special instructions were received'

loop_
_space_group_symop_operation_xyz
'x, y, z'
'-x, -y, -z'

loop_
_atom_site_label
_atom_site_type_symbol
_atom_site_fract_x
_atom_site_fract_y
_atom_site_fract_z
_atom_site_U_iso_or_equiv
_atom_site_adp_type
_atom_site_occupancy
_atom_site_site_symmetry_order
_atom_site_calc_flag
_atom_site_refinement_flags_posn
_atom_site_refinement_flags_occupancy
_atom_site_disorder_assembly
_atom_site_disorder_group
As5 As 0.45653(12) 0.60219(13) 0.95683(10) 0.0185(4) Uani 1 1 d . . . .
As4 As 0.56338(12) 0.33213(13) 0.91187(10) 0.0185(3) Uani 1 1 d . . . .
As2 As 0.72168(12) 0.52658(13) 0.82268(11) 0.0190(4) Uani 1 1 d . . . .
As1 As 0.57525(12) 0.49589(13) 0.76663(10) 0.0183(4) Uani 1 1 d . . . .
As3 As 0.73943(12) 0.37099(13) 0.98045(11) 0.0203(4) Uani 1 1 d . . . .
Co2 Co 0.74796(17) 0.33663(18) 0.83189(15) 0.0165(5) Uani 1 1 d . . . .
Co1 Co 0.53977(18) 0.66216(18) 0.79359(15) 0.0178(5) Uani 1 1 d . . . .
Cl2 Cl 0.2803(4) 0.4609(4) 0.6930(4) 0.0586(12) Uani 1 1 d . . . .
Cl3 Cl 0.9291(5) 0.7608(5) 0.5383(4) 0.0721(15) Uani 1 1 d D . . .
Cl1 Cl 0.3415(5) 0.2440(5) 0.8581(4) 0.0822(19) Uani 1 1 d . . . .
Cl4A Cl 0.9816(9) 0.8506(10) 0.6403(13) 0.078(3) Uani 0.631(19) 1 d D P A 1
C20 C 0.8285(10) 0.1637(11) 0.8353(9) 0.017(2) Uani 1 1 d . . . .
C21 C 0.8992(10) 0.1995(12) 0.8511(10) 0.018(3) Uani 1 1 d . . . .
H21 H 0.9288 0.1656 0.9119 0.022 Uiso 1 1 calc R . . .
C1 C 0.4369(12) 0.8367(12) 0.7669(10) 0.022(3) Uani 1 1 d . . . .
H1 H 0.3780 0.8631 0.8167 0.027 Uiso 1 1 calc R . . .
C18 C 0.8550(10) 0.3202(12) 0.6975(10) 0.020(3) Uani 1 1 d . . . .
H18 H 0.8486 0.3828 0.6347 0.024 Uiso 1 1 calc R . . .
C30 C 0.8036(11) 0.0418(11) 1.0206(9) 0.020(3) Uani 1 1 d . . . .
H30A H 0.8750 0.0302 1.0317 0.030 Uiso 1 1 calc GR . . .
H30B H 0.7828 -0.0236 1.0688 0.030 Uiso 1 1 calc GR . . .
H30C H 0.7454 0.1134 1.0305 0.030 Uiso 1 1 calc GR . . .
C19 C 0.7990(11) 0.2434(12) 0.7341(10) 0.021(2) Uani 1 1 d . . . .
C26 C 0.8159(12) 0.1273(12) 0.6393(10) 0.024(3) Uani 1 1 d . . . .
H26A H 0.8927 0.1231 0.6109 0.036 Uiso 1 1 calc GR . . .
H26B H 0.7845 0.1264 0.5904 0.036 Uiso 1 1 calc GR . . .
H26C H 0.8162 0.0608 0.7018 0.036 Uiso 1 1 calc GR . . .
C3 C 0.5373(12) 0.7657(12) 0.6371(10) 0.027(3) Uani 1 1 d . . . .
C24 C 0.7405(13) 0.3448(13) 0.5601(10) 0.030(3) Uani 1 1 d . . . .
H24A H 0.7014 0.4177 0.5729 0.044 Uiso 1 1 calc GR . . .
H24B H 0.7012 0.3448 0.5167 0.044 Uiso 1 1 calc GR . . .
H24C H 0.8173 0.3364 0.5262 0.044 Uiso 1 1 calc GR . . .
C33 C 1.1243(11) 0.2326(13) 0.7226(11) 0.032(3) Uani 1 1 d . . . .
H33A H 1.1882 0.2478 0.7188 0.048 Uiso 1 1 calc GR . . .
H33B H 1.1267 0.2306 0.6576 0.048 Uiso 1 1 calc GR . . .
H33C H 1.1279 0.1581 0.7759 0.048 Uiso 1 1 calc GR . . .
C4 C 0.6080(12) 0.7779(12) 0.6768(10) 0.027(3) Uani 1 1 d . . . .
H4 H 0.6861 0.7579 0.6534 0.032 Uiso 1 1 calc R . . .
C6 C 0.3117(12) 0.8260(13) 0.6809(11) 0.031(3) Uani 1 1 d . . . .
C12 C 0.7107(11) 0.6556(12) 0.5370(10) 0.025(3) Uani 1 1 d . . . .
H12A H 0.7521 0.6928 0.5420 0.037 Uiso 1 1 calc GR . . .
H12B H 0.7405 0.6400 0.4736 0.037 Uiso 1 1 calc GR . . .
H12C H 0.7189 0.5827 0.5943 0.037 Uiso 1 1 calc GR . . .
C23 C 0.7429(12) 0.2415(13) 0.6628(10) 0.026(3) Uani 1 1 d . . . .
C29 C 0.9254(12) -0.0503(12) 0.8886(10) 0.028(3) Uani 1 1 d . . . .
H29A H 0.9323 -0.0472 0.8204 0.042 Uiso 1 1 calc GR . . .
H29B H 0.9228 -0.1247 0.9380 0.042 Uiso 1 1 calc GR . . .
H29C H 0.9900 -0.0421 0.8931 0.042 Uiso 1 1 calc GR . . .
C28 C 0.7166(11) 0.0294(11) 0.9091(10) 0.021(3) Uani 1 1 d . . . .
H28A H 0.6462 0.0933 0.9194 0.031 Uiso 1 1 calc GR . . .
H28B H 0.7150 -0.0433 0.9630 0.031 Uiso 1 1 calc GR . . .
H28C H 0.7256 0.0249 0.8434 0.031 Uiso 1 1 calc GR . . .
C27 C 0.8153(11) 0.0502(12) 0.9117(10) 0.022(3) Uani 1 1 d . . . .
C34 C 1.0203(12) 0.3445(13) 0.8390(11) 0.030(3) Uani 1 1 d . . . .
H34A H 1.0215 0.2748 0.8985 0.045 Uiso 1 1 calc GR . . .
H34B H 0.9550 0.4114 0.8511 0.045 Uiso 1 1 calc GR . . .
H34C H 1.0888 0.3565 0.8266 0.045 Uiso 1 1 calc GR . . .
C31 C 1.0134(11) 0.3302(13) 0.7474(11) 0.029(3) Uani 1 1 d . . . .
C32 C 1.0023(12) 0.4424(13) 0.6544(11) 0.031(3) Uani 1 1 d . . . .
H32A H 1.0660 0.4626 0.6412 0.046 Uiso 1 1 calc GR . . .
H32B H 0.9325 0.5052 0.6677 0.046 Uiso 1 1 calc GR . . .
H32C H 1.0015 0.4306 0.5953 0.046 Uiso 1 1 calc GR . . .
C9 C 0.2172(12) 0.8801(14) 0.7589(11) 0.033(3) Uani 1 1 d . . . .
H9A H 0.2181 0.9538 0.7481 0.049 Uiso 1 1 calc GR . . .
H9B H 0.2303 0.8270 0.8278 0.049 Uiso 1 1 calc GR . . .
H9C H 0.1443 0.8933 0.7496 0.049 Uiso 1 1 calc GR . . .
C22 C 0.9209(11) 0.2905(12) 0.7669(10) 0.022(3) Uani 1 1 d . . . .
C7 C 0.2819(13) 0.9151(13) 0.5778(10) 0.033(3) Uani 1 1 d . . . .
H7A H 0.2057 0.9308 0.5742 0.049 Uiso 1 1 calc GR . . .
H7B H 0.3347 0.8850 0.5247 0.049 Uiso 1 1 calc GR . . .
H7C H 0.2860 0.9867 0.5682 0.049 Uiso 1 1 calc GR . . .
C25 C 0.6196(12) 0.2500(13) 0.7033(10) 0.030(3) Uani 1 1 d . . . .
H25A H 0.6141 0.1963 0.7731 0.045 Uiso 1 1 calc GR . . .
H25B H 0.5973 0.2300 0.6609 0.045 Uiso 1 1 calc GR . . .
H25C H 0.5701 0.3291 0.7011 0.045 Uiso 1 1 calc GR . . .
C11 C 0.5239(13) 0.6891(15) 0.5125(11) 0.036(3) Uani 1 1 d . . . .
H11A H 0.5246 0.6156 0.5661 0.053 Uiso 1 1 calc GR . . .
H11B H 0.5626 0.6763 0.4483 0.053 Uiso 1 1 calc GR . . .
H11C H 0.4464 0.7440 0.5060 0.053 Uiso 1 1 calc GR . . .
C2 C 0.4250(12) 0.8054(12) 0.6934(10) 0.025(3) Uani 1 1 d . . . .
C10 C 0.5831(13) 0.7379(13) 0.5388(11) 0.033(3) Uani 1 1 d . . . .
C5 C 0.5497(12) 0.8225(13) 0.7540(10) 0.028(3) Uani 1 1 d . . . .
C8 C 0.2991(12) 0.7148(13) 0.7015(11) 0.030(3) Uani 1 1 d . . . .
H8A H 0.3050 0.6649 0.7724 0.045 Uiso 1 1 calc GR . . .
H8B H 0.3584 0.6741 0.6574 0.045 Uiso 1 1 calc GR . . .
H8C H 0.2259 0.7346 0.6879 0.045 Uiso 1 1 calc GR . . .
C15 C 0.4997(13) 0.9296(14) 0.8701(11) 0.036(3) Uani 1 1 d . . . .
H15A H 0.4406 0.9925 0.8308 0.054 Uiso 1 1 calc GR . . .
H15B H 0.5281 0.9614 0.8970 0.054 Uiso 1 1 calc GR . . .
H15C H 0.4692 0.8748 0.9261 0.054 Uiso 1 1 calc GR . . .
C13 C 0.5831(13) 0.8564(13) 0.4537(11) 0.035(4) Uani 1 1 d . . . .
H13A H 0.5061 0.9141 0.4519 0.053 Uiso 1 1 calc GR . . .
H13B H 0.6151 0.8461 0.3881 0.053 Uiso 1 1 calc GR . . .
H13C H 0.6280 0.8828 0.4684 0.053 Uiso 1 1 calc GR . . .
C17 C 0.6863(13) 0.7644(13) 0.8666(12) 0.036(3) Uani 1 1 d . . . .
H17A H 0.6497 0.7228 0.9305 0.055 Uiso 1 1 calc GR . . .
H17B H 0.7284 0.7944 0.8806 0.055 Uiso 1 1 calc GR . . .
H17C H 0.7377 0.7115 0.8298 0.055 Uiso 1 1 calc GR . . .
C14 C 0.5961(12) 0.8667(13) 0.8013(11) 0.028(3) Uani 1 1 d . . . .
C16 C 0.6470(14) 0.9513(15) 0.7152(12) 0.040(4) Uani 1 1 d . . . .
H16A H 0.7047 0.9126 0.6690 0.060 Uiso 1 1 calc GR . . .
H16B H 0.6807 0.9766 0.7436 0.060 Uiso 1 1 calc GR . . .
H16C H 0.5882 1.0186 0.6781 0.060 Uiso 1 1 calc GR . . .
C36 C 0.3090(16) 0.3897(18) 0.8161(14) 0.060(6) Uani 1 1 d . . . .
H36A H 0.3725 0.4019 0.8193 0.072 Uiso 1 1 calc R . . .
H36B H 0.2429 0.4238 0.8616 0.072 Uiso 1 1 calc R . . .
C35 C 0.9801(19) 0.7284(11) 0.6420(13) 0.079(4) Uani 1 1 d D . . .
H35A H 1.0570 0.6682 0.6416 0.095 Uiso 0.631(19) 1 calc R P A 1
H35B H 0.9325 0.6978 0.7044 0.095 Uiso 0.631(19) 1 calc R P A 1
H35C H 0.9512 0.6699 0.6956 0.095 Uiso 0.369(19) 1 calc R P A 2
H35D H 1.0614 0.6851 0.6255 0.095 Uiso 0.369(19) 1 calc R P A 2
Cl4B Cl 0.9746(17) 0.805(2) 0.705(2) 0.081(4) Uani 0.369(19) 1 d D P A 2

loop_
_atom_site_aniso_label
_atom_site_aniso_U_11
_atom_site_aniso_U_22
_atom_site_aniso_U_33
_atom_site_aniso_U_23
_atom_site_aniso_U_13
_atom_site_aniso_U_12
As5 0.0208(7) 0.0187(8) 0.0142(7) -0.0072(6) 0.0007(6) -0.0073(6)
As4 0.0223(8) 0.0162(8) 0.0165(8) -0.0054(6) -0.0013(6) -0.0086(6)
As2 0.0210(7) 0.0182(8) 0.0172(8) -0.0059(6) -0.0008(6) -0.0090(6)
As1 0.0204(7) 0.0191(8) 0.0152(8) -0.0068(6) -0.0027(6) -0.0068(6)
As3 0.0222(8) 0.0226(8) 0.0159(8) -0.0063(6) -0.0034(6) -0.0087(7)
Co2 0.0188(11) 0.0143(12) 0.0147(11) -0.0048(9) -0.0010(9) -0.0067(9)
Co1 0.0236(12) 0.0145(12) 0.0125(11) -0.0033(9) 0.0011(9) -0.0093(10)
Cl2 0.065(3) 0.047(3) 0.061(3) -0.013(2) -0.017(2) -0.021(2)
Cl3 0.064(3) 0.067(3) 0.084(4) -0.017(3) -0.017(3) -0.029(3)
Cl1 0.074(4) 0.080(4) 0.074(4) 0.020(3) -0.032(3) -0.046(3)
Cl4A 0.073(5) 0.074(6) 0.114(8) -0.055(6) -0.027(6) -0.020(5)
C20 0.023(5) 0.016(5) 0.018(5) -0.013(4) 0.001(4) -0.010(4)
C21 0.017(5) 0.024(6) 0.019(5) -0.013(4) -0.003(4) -0.006(4)
C1 0.031(5) 0.018(5) 0.016(5) -0.009(4) -0.004(5) -0.005(5)
C18 0.021(5) 0.021(5) 0.018(5) -0.013(4) -0.001(4) -0.004(4)
C30 0.031(6) 0.011(6) 0.011(6) 0.004(5) -0.005(5) -0.009(5)
C19 0.021(5) 0.026(5) 0.020(5) -0.016(4) 0.000(4) -0.008(4)
C26 0.038(7) 0.021(6) 0.022(6) -0.010(5) -0.004(5) -0.016(5)
C3 0.032(5) 0.019(5) 0.020(5) -0.004(4) -0.009(4) -0.004(4)
C24 0.039(7) 0.031(7) 0.025(6) -0.010(6) -0.009(5) -0.016(6)
C33 0.024(6) 0.029(7) 0.027(7) -0.006(6) 0.003(5) -0.007(6)
C4 0.031(6) 0.021(6) 0.016(5) 0.001(5) -0.005(5) -0.006(5)
C6 0.032(5) 0.030(5) 0.026(5) -0.011(4) -0.007(4) -0.005(5)
C12 0.031(6) 0.024(6) 0.020(6) -0.012(5) -0.003(5) -0.009(5)
C23 0.033(5) 0.029(5) 0.024(5) -0.013(4) -0.006(4) -0.014(4)
C29 0.028(6) 0.022(6) 0.021(6) -0.003(5) -0.005(5) -0.004(6)
C28 0.034(6) 0.015(6) 0.018(6) -0.005(5) -0.006(5) -0.012(5)
C27 0.027(5) 0.018(5) 0.017(5) -0.004(4) -0.007(4) -0.007(4)
C34 0.023(6) 0.037(7) 0.029(7) -0.014(6) -0.004(5) -0.009(6)
C31 0.023(5) 0.030(5) 0.026(5) -0.012(4) 0.002(4) -0.007(4)
C32 0.025(6) 0.031(7) 0.030(7) -0.009(6) -0.005(5) -0.008(6)
C9 0.027(6) 0.036(7) 0.025(6) -0.013(6) -0.005(5) -0.002(6)
C22 0.017(5) 0.022(5) 0.021(5) -0.010(4) 0.003(4) -0.006(4)
C7 0.034(7) 0.035(7) 0.022(7) -0.003(6) -0.009(5) -0.011(6)
C25 0.035(7) 0.031(7) 0.022(6) -0.010(5) -0.007(5) -0.009(6)
C11 0.037(7) 0.045(8) 0.024(7) -0.017(6) -0.006(6) -0.010(6)
C2 0.032(5) 0.019(5) 0.025(5) -0.007(4) -0.007(4) -0.009(4)
C10 0.035(5) 0.034(5) 0.021(5) -0.008(4) -0.004(4) -0.008(5)
C5 0.032(5) 0.026(5) 0.019(5) -0.008(4) -0.001(4) -0.008(5)
C8 0.034(7) 0.027(7) 0.033(7) -0.011(6) -0.009(5) -0.012(6)
C15 0.041(7) 0.041(7) 0.030(7) -0.018(6) -0.001(6) -0.016(6)
C13 0.037(7) 0.037(7) 0.021(6) -0.007(6) -0.004(6) -0.008(6)
C17 0.040(7) 0.031(7) 0.035(7) -0.008(6) -0.017(6) -0.008(6)
C14 0.039(5) 0.030(5) 0.027(5) -0.016(4) 0.002(4) -0.020(5)
C16 0.047(7) 0.041(8) 0.036(7) -0.015(6) 0.001(6) -0.024(6)
C36 0.046(11) 0.081(15) 0.056(12) -0.041(12) -0.010(9) -0.010(11)
C35 0.072(6) 0.073(7) 0.102(7) -0.043(6) -0.020(6) -0.021(6)
Cl4B 0.072(6) 0.078(8) 0.111(9) -0.051(7) -0.023(8) -0.020(6)

loop_
_atom_type_symbol
_atom_type_description
_atom_type_scat_dispersion_real
_atom_type_scat_dispersion_imag
_atom_type_scat_source
C C 0.0181 0.0091 'International Tables Vol C Tables 4.2.6.8 and 6.1.1.4'
H H 0.0000 0.0000 'International Tables Vol C Tables 4.2.6.8 and 6.1.1.4'
As As -0.9300 1.0051 'International Tables Vol C Tables 4.2.6.8 and 6.1.1.4'
Cl Cl 0.3639 0.7018 'International Tables Vol C Tables 4.2.6.8 and 6.1.1.4'
Co Co -2.3653 3.6143 'International Tables Vol C Tables 4.2.6.8 and 6.1.1.4'

loop_
_geom_angle_atom_site_label_1
_geom_angle_atom_site_label_2
_geom_angle_atom_site_label_3
_geom_angle
_geom_angle_site_symmetry_1
_geom_angle_site_symmetry_3
As5 As5 As4 98.53(9) 2_667 2_667
As5 As5 As3 99.62(9) 2_667 2_667
As4 As5 As3 85.00(6) 2_667 2_667
Co1 As5 As5 113.00(10) . 2_667
Co1 As5 As4 126.08(10) . 2_667
Co1 As5 As3 127.83(9) . 2_667
As5 As4 Co2 94.86(8) 2_667 .
As1 As4 As5 99.84(7) . 2_667
As1 As4 Co2 62.02(7) . .
As3 As2 As1 97.28(7) . .
As3 As2 Co2 60.67(7) . .
Co2 As2 As1 57.07(7) . .
Co1 As2 As1 54.82(7) . .
Co1 As2 As3 117.27(8) . .
Co1 As2 Co2 110.67(10) . .
As4 As1 As2 96.66(7) . .
As4 As1 Co2 60.05(7) . .
Co2 As1 As2 56.59(7) . .
Co1 As1 As4 117.40(8) . .
Co1 As1 As2 54.90(7) . .
Co1 As1 Co2 110.28(9) . .
As5 As3 Co2 94.19(8) 2_667 .
As2 As3 As5 99.76(7) . 2_667
As2 As3 Co2 61.45(7) . .
As4 Co2 As2 101.91(9) . .
As4 Co2 As1 57.93(7) . .
As4 Co2 As3 84.57(8) . .
As2 Co2 As1 66.35(7) . .
As3 Co2 As2 57.89(7) . .
As3 Co2 As1 101.74(9) . .
C20 Co2 As4 96.5(4) . .
C20 Co2 As2 160.3(4) . .
C20 Co2 As1 131.1(4) . .
C20 Co2 As3 117.7(3) . .
C20 Co2 C19 40.6(5) . .
C20 Co2 C22 66.9(5) . .
C21 Co2 As4 127.0(4) . .
C21 Co2 As2 121.1(4) . .
C21 Co2 As1 165.2(4) . .
C21 Co2 As3 92.9(4) . .
C21 Co2 C20 39.6(5) . .
C21 Co2 C18 65.4(5) . .
C21 Co2 C19 66.4(5) . .
C21 Co2 C22 39.1(5) . .
C18 Co2 As4 135.5(4) . .
C18 Co2 As2 103.5(4) . .
C18 Co2 As1 101.1(4) . .
C18 Co2 As3 139.9(4) . .
C18 Co2 C20 66.9(5) . .
C18 Co2 C19 39.5(5) . .
C18 Co2 C22 38.9(5) . .
C19 Co2 As4 101.0(4) . .
C19 Co2 As2 139.4(4) . .
C19 Co2 As1 99.4(4) . .
C19 Co2 As3 157.7(4) . .
C19 Co2 C22 66.4(5) . .
C22 Co2 As4 163.4(4) . .
C22 Co2 As2 94.7(4) . .
C22 Co2 As1 132.6(4) . .
C22 Co2 As3 103.2(4) . .
As5 Co1 As2 95.51(9) . .
As5 Co1 As1 93.96(9) . .
As1 Co1 As2 70.28(8) . .
C1 Co1 As5 94.3(4) . .
C1 Co1 As2 142.4(4) . .
C1 Co1 As1 144.9(4) . .
C1 Co1 C3 66.2(5) . .
C1 Co1 C2 39.7(5) . .
C1 Co1 C5 39.5(6) . .
C3 Co1 As5 153.2(4) . .
C3 Co1 As2 111.2(4) . .
C3 Co1 As1 92.9(4) . .
C3 Co1 C2 39.7(5) . .
C4 Co1 As5 149.0(4) . .
C4 Co1 As2 89.4(4) . .
C4 Co1 As1 116.4(4) . .
C4 Co1 C1 65.0(6) . .
C4 Co1 C3 39.0(6) . .
C4 Co1 C2 65.6(6) . .
C4 Co1 C5 38.5(5) . .
C2 Co1 As5 113.7(4) . .
C2 Co1 As2 150.8(4) . .
C2 Co1 As1 106.4(4) . .
C5 Co1 As5 111.0(4) . .
C5 Co1 As2 103.5(4) . .
C5 Co1 As1 154.9(4) . .
C5 Co1 C3 66.1(6) . .
C5 Co1 C2 66.7(6) . .
C21 C20 Co2 67.5(7) . .
C21 C20 C19 104.8(11) . .
C21 C20 C27 118.6(12) . .
C19 C20 Co2 70.0(7) . .
C19 C20 C27 135.8(12) . .
C27 C20 Co2 133.2(8) . .
Co2 C21 H21 121.2 . .
C20 C21 Co2 72.9(7) . .
C20 C21 H21 123.7 . .
C22 C21 Co2 73.6(7) . .
C22 C21 C20 112.5(12) . .
C22 C21 H21 123.7 . .
Co1 C1 H1 122.6 . .
C2 C1 Co1 72.7(8) . .
C2 C1 H1 124.9 . .
C5 C1 Co1 71.4(8) . .
C5 C1 H1 124.9 . .
C5 C1 C2 110.1(12) . .
Co2 C18 H18 122.9 . .
C19 C18 Co2 71.8(7) . .
C19 C18 H18 124.6 . .
C22 C18 Co2 72.3(7) . .
C22 C18 H18 124.6 . .
C22 C18 C19 110.9(12) . .
H30A C30 H30B 109.5 . .
H30A C30 H30C 109.5 . .
H30B C30 H30C 109.5 . .
C27 C30 H30A 109.5 . .
C27 C30 H30B 109.5 . .
C27 C30 H30C 109.5 . .
C20 C19 Co2 69.4(7) . .
C20 C19 C23 132.4(13) . .
C18 C19 Co2 68.7(7) . .
C18 C19 C20 106.2(11) . .
C18 C19 C23 120.3(12) . .
C23 C19 Co2 135.5(9) . .
H26A C26 H26B 109.5 . .
H26A C26 H26C 109.5 . .
H26B C26 H26C 109.5 . .
C23 C26 H26A 109.5 . .
C23 C26 H26B 109.5 . .
C23 C26 H26C 109.5 . .
C4 C3 Co1 68.7(8) . .
C4 C3 C2 106.7(12) . .
C4 C3 C10 118.9(13) . .
C2 C3 Co1 71.0(8) . .
C2 C3 C10 133.3(13) . .
C10 C3 Co1 133.8(10) . .
H24A C24 H24B 109.5 . .
H24A C24 H24C 109.5 . .
H24B C24 H24C 109.5 . .
C23 C24 H24A 109.5 . .
C23 C24 H24B 109.5 . .
C23 C24 H24C 109.5 . .
H33A C33 H33B 109.5 . .
H33A C33 H33C 109.5 . .
H33B C33 H33C 109.5 . .
C31 C33 H33A 109.5 . .
C31 C33 H33B 109.5 . .
C31 C33 H33C 109.5 . .
Co1 C4 H4 123.3 . .
C3 C4 Co1 72.2(9) . .
C3 C4 H4 124.0 . .
C5 C4 Co1 71.9(9) . .
C5 C4 C3 111.9(13) . .
C5 C4 H4 124.0 . .
C7 C6 C9 104.6(11) . .
C7 C6 C8 111.0(12) . .
C2 C6 C9 110.5(12) . .
C2 C6 C7 111.6(13) . .
C2 C6 C8 113.6(12) . .
C8 C6 C9 104.9(12) . .
H12A C12 H12B 109.5 . .
H12A C12 H12C 109.5 . .
H12B C12 H12C 109.5 . .
C10 C12 H12A 109.5 . .
C10 C12 H12B 109.5 . .
C10 C12 H12C 109.5 . .
C19 C23 C26 107.9(11) . .
C19 C23 C24 110.3(12) . .
C19 C23 C25 115.6(11) . .
C26 C23 C24 107.5(11) . .
C25 C23 C26 109.0(12) . .
C25 C23 C24 106.3(11) . .
H29A C29 H29B 109.5 . .
H29A C29 H29C 109.5 . .
H29B C29 H29C 109.5 . .
C27 C29 H29A 109.5 . .
C27 C29 H29B 109.5 . .
C27 C29 H29C 109.5 . .
H28A C28 H28B 109.5 . .
H28A C28 H28C 109.5 . .
H28B C28 H28C 109.5 . .
C27 C28 H28A 109.5 . .
C27 C28 H28B 109.5 . .
C27 C28 H28C 109.5 . .
C20 C27 C30 110.1(11) . .
C20 C27 C29 106.4(11) . .
C20 C27 C28 117.2(11) . .
C30 C27 C29 108.9(10) . .
C28 C27 C30 106.8(11) . .
C28 C27 C29 107.2(11) . .
H34A C34 H34B 109.5 . .
H34A C34 H34C 109.5 . .
H34B C34 H34C 109.5 . .
C31 C34 H34A 109.5 . .
C31 C34 H34B 109.5 . .
C31 C34 H34C 109.5 . .
C34 C31 C33 108.3(12) . .
C34 C31 C32 110.5(13) . .
C32 C31 C33 107.8(11) . .
C22 C31 C33 105.6(12) . .
C22 C31 C34 112.9(12) . .
C22 C31 C32 111.6(12) . .
C31 C32 H32A 109.5 . .
C31 C32 H32B 109.5 . .
C31 C32 H32C 109.5 . .
H32A C32 H32B 109.5 . .
H32A C32 H32C 109.5 . .
H32B C32 H32C 109.5 . .
C6 C9 H9A 109.5 . .
C6 C9 H9B 109.5 . .
C6 C9 H9C 109.5 . .
H9A C9 H9B 109.5 . .
H9A C9 H9C 109.5 . .
H9B C9 H9C 109.5 . .
C21 C22 Co2 67.2(7) . .
C21 C22 C18 105.4(13) . .
C21 C22 C31 126.2(12) . .
C18 C22 Co2 68.8(7) . .
C18 C22 C31 127.3(13) . .
C31 C22 Co2 137.3(9) . .
C6 C7 H7A 109.5 . .
C6 C7 H7B 109.5 . .
C6 C7 H7C 109.5 . .
H7A C7 H7B 109.5 . .
H7A C7 H7C 109.5 . .
H7B C7 H7C 109.5 . .
C23 C25 H25A 109.5 . .
C23 C25 H25B 109.5 . .
C23 C25 H25C 109.5 . .
H25A C25 H25B 109.5 . .
H25A C25 H25C 109.5 . .
H25B C25 H25C 109.5 . .
H11A C11 H11B 109.5 . .
H11A C11 H11C 109.5 . .
H11B C11 H11C 109.5 . .
C10 C11 H11A 109.5 . .
C10 C11 H11B 109.5 . .
C10 C11 H11C 109.5 . .
C1 C2 Co1 67.6(8) . .
C1 C2 C3 105.3(13) . .
C1 C2 C6 121.6(12) . .
C3 C2 Co1 69.3(7) . .
C3 C2 C6 132.9(12) . .
C6 C2 Co1 131.3(11) . .
C3 C10 C12 109.4(11) . .
C3 C10 C13 103.6(12) . .
C12 C10 C13 104.3(12) . .
C11 C10 C3 119.2(13) . .
C11 C10 C12 108.8(12) . .
C11 C10 C13 110.5(13) . .
C1 C5 Co1 69.1(9) . .
C1 C5 C14 127.9(12) . .
C4 C5 Co1 69.5(9) . .
C4 C5 C1 105.9(13) . .
C4 C5 C14 125.4(13) . .
C14 C5 Co1 133.7(10) . .
C6 C8 H8A 109.5 . .
C6 C8 H8B 109.5 . .
C6 C8 H8C 109.5 . .
H8A C8 H8B 109.5 . .
H8A C8 H8C 109.5 . .
H8B C8 H8C 109.5 . .
H15A C15 H15B 109.5 . .
H15A C15 H15C 109.5 . .
H15B C15 H15C 109.5 . .
C14 C15 H15A 109.5 . .
C14 C15 H15B 109.5 . .
C14 C15 H15C 109.5 . .
C10 C13 H13A 109.5 . .
C10 C13 H13B 109.5 . .
C10 C13 H13C 109.5 . .
H13A C13 H13B 109.5 . .
H13A C13 H13C 109.5 . .
H13B C13 H13C 109.5 . .
H17A C17 H17B 109.5 . .
H17A C17 H17C 109.5 . .
H17B C17 H17C 109.5 . .
C14 C17 H17A 109.5 . .
C14 C17 H17B 109.5 . .
C14 C17 H17C 109.5 . .
C5 C14 C17 110.9(12) . .
C15 C14 C5 109.4(12) . .
C15 C14 C17 108.3(12) . .
C16 C14 C5 108.5(12) . .
C16 C14 C15 109.7(12) . .
C16 C14 C17 110.2(13) . .
C14 C16 H16A 109.5 . .
C14 C16 H16B 109.5 . .
C14 C16 H16C 109.5 . .
H16A C16 H16B 109.5 . .
H16A C16 H16C 109.5 . .
H16B C16 H16C 109.5 . .
Cl2 C36 H36A 109.0 . .
Cl2 C36 H36B 109.0 . .
Cl1 C36 Cl2 112.9(11) . .
Cl1 C36 H36A 109.0 . .
Cl1 C36 H36B 109.0 . .
H36A C36 H36B 107.8 . .
Cl3 C35 Cl4A 109.8(9) . .
Cl3 C35 H35A 109.7 . .
Cl3 C35 H35B 109.7 . .
Cl3 C35 H35C 103.3 . .
Cl3 C35 H35D 103.3 . .
Cl4A C35 H35A 109.7 . .
Cl4A C35 H35B 109.7 . .
H35A C35 H35B 108.2 . .
H35C C35 H35D 105.2 . .
Cl4B C35 Cl3 135.4(12) . .
Cl4B C35 H35C 103.3 . .
Cl4B C35 H35D 103.3 . .

loop_
_geom_bond_atom_site_label_1
_geom_bond_atom_site_label_2
_geom_bond_distance
_geom_bond_site_symmetry_2
As5 As5 2.402(3) 2_667
As5 As4 2.424(2) 2_667
As5 As3 2.435(2) 2_667
As5 Co1 2.273(2) .
As4 As5 2.424(2) 2_667
As4 As1 2.379(2) .
As4 Co2 2.432(3) .
As2 As1 2.705(2) .
As2 As3 2.377(2) .
As2 Co2 2.465(3) .
As2 Co1 2.351(3) .
As1 Co2 2.479(2) .
As1 Co1 2.349(3) .
As3 As5 2.435(2) 2_667
As3 Co2 2.447(2) .
Co2 C20 2.121(13) .
Co2 C21 2.051(13) .
Co2 C18 2.089(12) .
Co2 C19 2.130(13) .
Co2 C22 2.134(13) .
Co1 C1 2.089(13) .
Co1 C3 2.135(14) .
Co1 C4 2.089(15) .
Co1 C2 2.158(14) .
Co1 C5 2.120(16) .
Cl2 C36 1.739(19) .
Cl3 C35 1.713(9) .
Cl1 C36 1.72(2) .
Cl4A C35 1.721(10) .
C20 C21 1.416(18) .
C20 C19 1.476(18) .
C20 C27 1.540(19) .
C21 H21 0.9500 .
C21 C22 1.404(19) .
C1 H1 0.9500 .
C1 C2 1.443(19) .
C1 C5 1.42(2) .
C18 H18 0.9500 .
C18 C19 1.428(19) .
C18 C22 1.408(19) .
C30 H30A 0.9800 .
C30 H30B 0.9800 .
C30 H30C 0.9800 .
C30 C27 1.544(17) .
C19 C23 1.539(18) .
C26 H26A 0.9800 .
C26 H26B 0.9800 .
C26 H26C 0.9800 .
C26 C23 1.563(19) .
C3 C4 1.41(2) .
C3 C2 1.46(2) .
C3 C10 1.544(19) .
C24 H24A 0.9800 .
C24 H24B 0.9800 .
C24 H24C 0.9800 .
C24 C23 1.57(2) .
C33 H33A 0.9800 .
C33 H33B 0.9800 .
C33 H33C 0.9800 .
C33 C31 1.556(18) .
C4 H4 0.9500 .
C4 C5 1.388(19) .
C6 C9 1.570(19) .
C6 C7 1.524(19) .
C6 C2 1.51(2) .
C6 C8 1.54(2) .
C12 H12A 0.9800 .
C12 H12B 0.9800 .
C12 H12C 0.9800 .
C12 C10 1.574(19) .
C23 C25 1.56(2) .
C29 H29A 0.9800 .
C29 H29B 0.9800 .
C29 H29C 0.9800 .
C29 C27 1.565(18) .
C28 H28A 0.9800 .
C28 H28B 0.9800 .
C28 H28C 0.9800 .
C28 C27 1.541(19) .
C34 H34A 0.9800 .
C34 H34B 0.9800 .
C34 H34C 0.9800 .
C34 C31 1.52(2) .
C31 C32 1.54(2) .
C31 C22 1.52(2) .
C32 H32A 0.9800 .
C32 H32B 0.9800 .
C32 H32C 0.9800 .
C9 H9A 0.9800 .
C9 H9B 0.9800 .
C9 H9C 0.9800 .
C7 H7A 0.9800 .
C7 H7B 0.9800 .
C7 H7C 0.9800 .
C25 H25A 0.9800 .
C25 H25B 0.9800 .
C25 H25C 0.9800 .
C11 H11A 0.9800 .
C11 H11B 0.9800 .
C11 H11C 0.9800 .
C11 C10 1.52(2) .
C10 C13 1.58(2) .
C5 C14 1.55(2) .
C8 H8A 0.9800 .
C8 H8B 0.9800 .
C8 H8C 0.9800 .
C15 H15A 0.9800 .
C15 H15B 0.9800 .
C15 H15C 0.9800 .
C15 C14 1.542(19) .
C13 H13A 0.9800 .
C13 H13B 0.9800 .
C13 H13C 0.9800 .
C17 H17A 0.9800 .
C17 H17B 0.9800 .
C17 H17C 0.9800 .
C17 C14 1.56(2) .
C14 C16 1.54(2) .
C16 H16A 0.9800 .
C16 H16B 0.9800 .
C16 H16C 0.9800 .
C36 H36A 0.9900 .
C36 H36B 0.9900 .
C35 H35A 0.9900 .
C35 H35B 0.9900 .
C35 H35C 0.9900 .
C35 H35D 0.9900 .
C35 Cl4B 1.699(10) .

loop_
_geom_torsion_atom_site_label_1
_geom_torsion_atom_site_label_2
_geom_torsion_atom_site_label_3
_geom_torsion_atom_site_label_4
_geom_torsion
Co2 C20 C21 C22 -63.5(9)
Co2 C20 C19 C18 59.1(8)
Co2 C20 C19 C23 -133.4(14)
Co2 C20 C27 C30 -42.8(16)
Co2 C20 C27 C29 -160.7(10)
Co2 C20 C27 C28 79.4(15)
Co2 C21 C22 C18 -58.5(8)
Co2 C21 C22 C31 132.8(13)
Co2 C18 C19 C20 -59.5(8)
Co2 C18 C19 C23 131.2(11)
Co2 C18 C22 C21 57.5(8)
Co2 C18 C22 C31 -134.0(13)
Co2 C19 C23 C26 -162.9(11)
Co2 C19 C23 C24 80.0(16)
Co2 C19 C23 C25 -41(2)
Co1 C1 C2 C3 -59.4(10)
Co1 C1 C2 C6 125.8(14)
Co1 C1 C5 C4 60.1(10)
Co1 C1 C5 C14 -129.8(15)
Co1 C3 C4 C5 -61.4(11)
Co1 C3 C2 C1 58.3(9)
Co1 C3 C2 C6 -127.7(17)
Co1 C3 C10 C12 -52.0(19)
Co1 C3 C10 C11 74.1(18)
Co1 C3 C10 C13 -162.7(12)
Co1 C4 C5 C1 -59.8(10)
Co1 C4 C5 C14 129.8(14)
Co1 C5 C14 C15 -95.5(15)
Co1 C5 C14 C17 23.9(19)
Co1 C5 C14 C16 144.9(12)
C20 C21 C22 Co2 63.0(9)
C20 C21 C22 C18 4.5(14)
C20 C21 C22 C31 -164.1(12)
C20 C19 C23 C26 -58.6(18)
C20 C19 C23 C24 -175.7(12)
C20 C19 C23 C25 63.7(19)
C21 C20 C19 Co2 -58.9(8)
C21 C20 C19 C18 0.2(13)
C21 C20 C19 C23 167.7(13)
C21 C20 C27 C30 42.3(15)
C21 C20 C27 C29 -75.6(14)
C21 C20 C27 C28 164.5(11)
C1 C5 C14 C15 1(2)
C1 C5 C14 C17 120.7(16)
C1 C5 C14 C16 -118.2(16)
C18 C19 C23 C26 107.5(14)
C18 C19 C23 C24 -9.6(16)
C18 C19 C23 C25 -130.2(13)
C19 C20 C21 Co2 60.5(8)
C19 C20 C21 C22 -2.9(14)
C19 C20 C27 C30 -149.9(13)
C19 C20 C27 C29 92.2(17)
C19 C20 C27 C28 -28(2)
C19 C18 C22 Co2 -61.8(9)
C19 C18 C22 C21 -4.3(14)
C19 C18 C22 C31 164.2(12)
C3 C4 C5 Co1 61.5(11)
C3 C4 C5 C1 1.7(17)
C3 C4 C5 C14 -168.7(13)
C33 C31 C22 Co2 165.4(11)
C33 C31 C22 C21 70.6(16)
C33 C31 C22 C18 -95.6(16)
C4 C3 C2 Co1 -59.8(10)
C4 C3 C2 C1 -1.5(16)
C4 C3 C2 C6 172.5(15)
C4 C3 C10 C12 35.4(18)
C4 C3 C10 C11 161.5(14)
C4 C3 C10 C13 -75.3(16)
C4 C5 C14 C15 169.5(14)
C4 C5 C14 C17 -71.1(18)
C4 C5 C14 C16 50.0(19)
C27 C20 C21 Co2 -128.2(10)
C27 C20 C21 C22 168.3(11)
C27 C20 C19 Co2 132.2(15)
C27 C20 C19 C18 -168.7(13)
C27 C20 C19 C23 -1(2)
C34 C31 C22 Co2 47.4(19)
C34 C31 C22 C21 -47.5(18)
C34 C31 C22 C18 146.3(13)
C32 C31 C22 Co2 -77.8(17)
C32 C31 C22 C21 -172.6(12)
C32 C31 C22 C18 21.2(18)
C9 C6 C2 Co1 85.1(16)
C9 C6 C2 C1 -2(2)
C9 C6 C2 C3 -174.8(15)
C22 C18 C19 Co2 62.1(9)
C22 C18 C19 C20 2.6(13)
C22 C18 C19 C23 -166.8(11)
C7 C6 C2 Co1 -158.9(11)
C7 C6 C2 C1 114.3(15)
C7 C6 C2 C3 -59(2)
C2 C1 C5 Co1 -62.8(10)
C2 C1 C5 C4 -2.6(16)
C2 C1 C5 C14 167.4(14)
C2 C3 C4 Co1 61.2(10)
C2 C3 C4 C5 -0.1(17)
C2 C3 C10 C12 -158.4(16)
C2 C3 C10 C11 -32(2)
C2 C3 C10 C13 91(2)
C10 C3 C4 Co1 -129.3(12)
C10 C3 C4 C5 169.4(13)
C10 C3 C2 Co1 132.9(18)
C10 C3 C2 C1 -168.8(15)
C10 C3 C2 C6 5(3)
C5 C1 C2 Co1 62.0(10)
C5 C1 C2 C3 2.5(16)
C5 C1 C2 C6 -172.3(13)
C8 C6 C2 Co1 -32.5(17)
C8 C6 C2 C1 -119.3(15)
C8 C6 C2 C3 68(2)
